data_2241611
loop_
_publ_author_name
'F\'abry, Jan'

_publ_section_title
;
 A redetermination from the original data of the crystal structure of
 2-amino-4,6-dimethoxypyrimidin-1-ium 4-aminobenzoate
;
_journal_coeditor_code SU5289
_journal_issue 4
_journal_name_full 'Acta Crystallographica Section E'
_journal_page_first 512
_journal_page_last 515
_journal_paper_doi 10.1107/S2056989016004321
_journal_volume 72
_journal_year 2016
_chemical_formula_iupac 'C6 H9.5 N3 O2 0.5+, C7 H6.5 N O2 0.5-'
_chemical_formula_moiety 'C6 H9.5 N3 O2, C7 H6.5 N O2'
_chemical_formula_sum 'C13 H16 N4 O4'
_chemical_formula_weight 292.30
_chemical_name_systematic
;
2-Amino-4,6-dimethoxypyrimidin-1-ium 4-aminobenzoate
;
_space_group_IT_number 14
_symmetry_cell_setting monoclinic
_symmetry_space_group_name_Hall '-P 2ybc'
_symmetry_space_group_name_H-M 'P 1 21/c 1'
_cell_angle_alpha 90
_cell_angle_beta 94.418(2)
_cell_angle_gamma 90
_cell_formula_units_Z 4
_cell_length_a 6.6358(4)
_cell_length_b 7.5560(5)
_cell_length_c 27.4226(16)
_cell_measurement_reflns_used 50
_cell_measurement_temperature 293
_cell_measurement_theta_max 27.5
_cell_measurement_theta_min 3.5
_cell_volume 1370.89(15)
_computing_cell_refinement
;
DENZO (Otwinowski & Minor, 1997) and COLLECT (Hooft, 1998)
;
_computing_data_collection
;
DENZO (Otwinowski & Minor, 1997) and COLLECT (Hooft, 1998)
;
_computing_data_reduction
;
DENZO (Otwinowski & Minor, 1997) and COLLECT (Hooft, 1998)
;
_computing_molecular_graphics
;
PLATON (Spek, 2009), <i>DIAMOND</i>
(Brandenburg & Putz, 2005)
and <i>JANA</i>2006 (Pet\<r\'i\<cek <i>et al</i>, 2014)
;
_computing_publication_material
;
<i>JANA</i>2006 (Pet\<r\'i\<cek <i>et al</i>, 2014)
;
_computing_structure_refinement
;
<i>JANA</i>2006 (Pet\<r\'i\<cek <i>et al</i>, 2014)
;
_computing_structure_solution
;
SHELXS97 (Sheldrick, 2008)
;
_diffrn_ambient_temperature 293
_diffrn_measured_fraction_theta_full 0.989
_diffrn_measured_fraction_theta_max 0.989
_diffrn_measurement_device_type 'Bruker--Nonius KappaCCD area-detector'
_diffrn_measurement_method '\f and \w'
_diffrn_radiation_monochromator graphite
_diffrn_radiation_source 'Bruker--Nonius FR591 rotating anode'
_diffrn_radiation_type MoK\a
_diffrn_radiation_wavelength 0.71073
_diffrn_reflns_av_R_equivalents 0.0319
_diffrn_reflns_av_sigmaI/netI 0.0287
_diffrn_reflns_limit_h_max 8
_diffrn_reflns_limit_h_min -8
_diffrn_reflns_limit_k_max 9
_diffrn_reflns_limit_k_min -9
_diffrn_reflns_limit_l_max 35
_diffrn_reflns_limit_l_min -35
_diffrn_reflns_number 14577
_diffrn_reflns_theta_full 27.54
_diffrn_reflns_theta_max 27.54
_diffrn_reflns_theta_min 3.50
_diffrn_standards_number 0
_exptl_absorpt_coefficient_mu 0.107
_exptl_absorpt_correction_type none
_exptl_crystal_colour colourless
_exptl_crystal_density_diffrn 1.416
_exptl_crystal_density_method 'Not Measured'
_exptl_crystal_description block
_exptl_crystal_F_000 616
_exptl_crystal_size_max 0.44
_exptl_crystal_size_mid 0.32
_exptl_crystal_size_min 0.08
_refine_diff_density_max 0.21
_refine_diff_density_min -0.23
_refine_ls_extinction_method none
_refine_ls_goodness_of_fit_ref 1.91
_refine_ls_hydrogen_treatment mixed
_refine_ls_number_constraints 50
_refine_ls_number_parameters 208
_refine_ls_number_reflns 3130
_refine_ls_number_restraints 0
_refine_ls_R_factor_all 0.0581
_refine_ls_R_factor_gt 0.0370
_refine_ls_shift/su_max 0.0206
_refine_ls_shift/su_mean 0.0013
_refine_ls_structure_factor_coef Fsqd
_refine_ls_weighting_details w=1/(\s^2^(I)+0.0004I^2^)
_refine_ls_weighting_scheme sigma
_refine_ls_wR_factor_gt 0.0805
_refine_ls_wR_factor_ref 0.0844
_reflns_number_gt 2302
_reflns_number_total 3130
_reflns_threshold_expression I>3\s(I)
_cod_data_source_file su5289sup1.cif
_cod_data_source_block I
_cod_original_sg_symbol_H-M 'P 21/c'
_cod_database_code 2241611

loop_
_symmetry_equiv_pos_as_xyz
x,y,z
-x,1/2+y,1/2-z
-x,-y,-z
x,1/2-y,1/2+z

loop_
_atom_site_type_symbol
_atom_site_label
_atom_site_fract_x
_atom_site_fract_y
_atom_site_fract_z
_atom_site_U_iso_or_equiv
_atom_site_adp_type
_atom_site_calc_flag
_atom_site_occupancy
O O1 -0.31928(12) 0.65273(11) -0.06555(3) 0.0245(3) Uani d 1
O O2 -0.10295(12) 0.62305(10) 0.10293(3) 0.0220(3) Uani d 1
N N1 0.08195(15) 0.75282(13) 0.04894(4) 0.0190(3) Uani d 1
N N2 0.29136(17) 0.87608(15) -0.00426(4) 0.0257(4) Uani d 1
N N3 -0.01303(15) 0.76827(13) -0.03671(3) 0.0195(3) Uani d 1
C C2 0.11662(18) 0.79867(15) 0.00265(4) 0.0187(4) Uani d 1
C C4 -0.18261(18) 0.68662(15) -0.02786(4) 0.0194(4) Uani d 1
C C5 -0.23220(18) 0.62937(15) 0.01815(4) 0.0201(4) Uani d 1
C C6 -0.09140(18) 0.66647(15) 0.05581(4) 0.0186(4) Uani d 1
C C7 -0.26609(18) 0.70054(18) -0.11374(4) 0.0261(4) Uani d 1
C C8 -0.26910(18) 0.51184(16) 0.11446(4) 0.0244(4) Uani d 1
O O3 0.54244(13) 0.93439(11) 0.08178(3) 0.0263(3) Uani d 1
O O4 0.31630(13) 0.82158(12) 0.12916(3) 0.0258(3) Uani d 1
N N4 0.9485(2) 1.16699(16) 0.28973(4) 0.0366(4) Uani d 1
C C9 0.60450(18) 0.96745(15) 0.16726(4) 0.0198(4) Uani d 1
C C10 0.5334(2) 0.95948(16) 0.21374(5) 0.0252(4) Uani d 1
C C11 0.6456(2) 1.02612(16) 0.25407(5) 0.0286(4) Uani d 1
C C12 0.8340(2) 1.10412(16) 0.24933(4) 0.0251(4) Uani d 1
C C13 0.90630(19) 1.11079(16) 0.20281(5) 0.0254(4) Uani d 1
C C14 0.79433(19) 1.04458(15) 0.16262(5) 0.0227(4) Uani d 1
C C15 0.48369(18) 0.90491(15) 0.12288(4) 0.0202(4) Uani d 1
H H2a 0.3827(19) 0.8954(17) 0.0219(5) 0.0308 Uiso d 1
H H2b 0.3152(19) 0.9139(17) -0.0336(5) 0.0308 Uiso d 1
H H5 -0.352188 0.570355 0.022827 0.0241 Uiso d 1
H H7a -0.38336 0.691873 -0.13641 0.0391 Uiso d 1
H H7b -0.163259 0.621794 -0.123627 0.0391 Uiso d 1
H H7c -0.216204 0.819832 -0.113329 0.0391 Uiso d 1
H H8a -0.266284 0.403993 0.096019 0.0365 Uiso d 1
H H8b -0.257451 0.484961 0.148775 0.0365 Uiso d 1
H H8c -0.394276 0.572471 0.106262 0.0365 Uiso d 1
H H4a 0.878(2) 1.1906(19) 0.3166(6) 0.0439 Uiso d 1
H H4b 1.050(2) 1.237(2) 0.2829(5) 0.0439 Uiso d 1
H H10 0.408167 0.908373 0.217631 0.0302 Uiso d 1
H H11 0.595299 1.019027 0.284732 0.0344 Uiso d 1
H H13 1.032145 1.160827 0.198977 0.0305 Uiso d 1
H H14 0.845086 1.051013 0.131987 0.0273 Uiso d 1
H H4N1 0.157(5) 0.771(4) 0.0756(12) 0.0285 Uiso d 0.5
H H4O4 0.251(5) 0.797(4) 0.1004(12) 0.0387 Uiso d 0.5

loop_
_atom_site_aniso_label
_atom_site_aniso_U_11
_atom_site_aniso_U_22
_atom_site_aniso_U_33
_atom_site_aniso_U_12
_atom_site_aniso_U_13
_atom_site_aniso_U_23
_atom_site_aniso_type_symbol
O1 0.0216(5) 0.0332(5) 0.0179(5) -0.0044(4) -0.0040(4) 0.0017(4) O
O2 0.0211(5) 0.0274(5) 0.0173(5) -0.0059(4) 0.0009(4) 0.0032(4) O
N1 0.0188(6) 0.0218(6) 0.0161(5) -0.0025(5) 0.0004(4) -0.0001(4) N
N2 0.0232(6) 0.0371(7) 0.0165(6) -0.0107(5) -0.0004(5) 0.0015(5) N
N3 0.0190(6) 0.0212(5) 0.0179(5) -0.0008(4) -0.0012(4) -0.0006(4) N
C2 0.0203(7) 0.0184(6) 0.0173(6) -0.0003(5) 0.0008(5) -0.0010(5) C
C4 0.0188(7) 0.0188(6) 0.0201(6) 0.0027(5) -0.0026(5) -0.0015(5) C
C5 0.0178(7) 0.0212(6) 0.0211(7) -0.0029(5) 0.0000(5) 0.0002(5) C
C6 0.0212(7) 0.0171(6) 0.0175(6) 0.0015(5) 0.0024(5) 0.0007(5) C
C7 0.0260(7) 0.0347(8) 0.0169(7) 0.0014(6) -0.0024(6) 0.0022(5) C
C8 0.0228(7) 0.0268(7) 0.0239(7) -0.0055(6) 0.0043(6) 0.0043(5) C
O3 0.0258(5) 0.0358(5) 0.0172(5) -0.0057(4) 0.0016(4) -0.0019(4) O
O4 0.0243(5) 0.0324(5) 0.0204(5) -0.0089(4) -0.0002(4) 0.0003(4) O
N4 0.0480(8) 0.0393(7) 0.0209(6) -0.0112(6) -0.0072(6) -0.0028(5) N
C9 0.0236(7) 0.0177(6) 0.0176(6) 0.0004(5) -0.0009(5) 0.0006(5) C
C10 0.0294(8) 0.0246(7) 0.0214(7) -0.0043(6) 0.0017(6) 0.0008(5) C
C11 0.0400(9) 0.0287(7) 0.0171(7) -0.0048(6) 0.0017(6) 0.0005(5) C
C12 0.0341(8) 0.0189(6) 0.0207(7) 0.0012(6) -0.0076(6) -0.0002(5) C
C13 0.0239(7) 0.0261(7) 0.0255(7) -0.0033(6) -0.0031(6) 0.0001(5) C
C14 0.0252(7) 0.0240(7) 0.0189(7) 0.0016(6) 0.0004(6) 0.0002(5) C
C15 0.0211(7) 0.0196(6) 0.0199(7) 0.0019(5) 0.0017(5) 0.0010(5) C

loop_
_atom_type_symbol
_atom_type_scat_dispersion_real
_atom_type_scat_dispersion_imag
_atom_type_scat_source
C 0.0033 0.0016 'International Tables Vol C tables 4.2.6.8 and 6.1.1.1'
H 0.0000 0.0000 'International Tables Vol C tables 4.2.6.8 and 6.1.1.1'
N 0.0061 0.0033 'International Tables Vol C tables 4.2.6.8 and 6.1.1.1'
O 0.0106 0.0060 'International Tables Vol C tables 4.2.6.8 and 6.1.1.1'

loop_
_geom_angle_atom_site_label_1
_geom_angle_atom_site_label_2
_geom_angle_atom_site_label_3
_geom_angle
C4 O1 C7 117.31(9)
C6 O2 C8 117.11(8)
C2 N1 C6 117.63(10)
C2 N1 H4N1 129(2)
C6 N1 H4N1 114(2)
C2 N2 H2a 119.5(8)
C2 N2 H2b 119.7(8)
H2a N2 H2b 120.7(12)
C2 N3 C4 115.62(10)
N1 C2 N2 117.46(11)
N1 C2 N3 124.33(11)
N2 C2 N3 118.20(11)
O1 C4 N3 118.71(10)
O1 C4 C5 116.29(10)
N3 C4 C5 125.00(10)
C4 C5 C6 115.08(11)
C4 C5 H5 122.46
C6 C5 H5 122.46
O2 C6 N1 111.45(10)
O2 C6 C5 126.24(11)
N1 C6 C5 122.31(11)
O1 C7 H7a 109.47
O1 C7 H7b 109.47
O1 C7 H7c 109.47
H7a C7 H7b 109.47
H7a C7 H7c 109.47
H7b C7 H7c 109.47
O2 C8 H8a 109.47
O2 C8 H8b 109.47
O2 C8 H8c 109.47
H8a C8 H8b 109.47
H8a C8 H8c 109.47
H8b C8 H8c 109.47
C15 O4 H4O4 110(2)
C12 N4 H4a 115.4(9)
C12 N4 H4b 114.5(9)
H4a N4 H4b 119.5(13)
C10 C9 C14 118.07(11)
C10 C9 C15 122.49(11)
C14 C9 C15 119.39(11)
C9 C10 C11 121.15(12)
C9 C10 H10 119.43
C11 C10 H10 119.43
C10 C11 C12 120.73(12)
C10 C11 H11 119.64
C12 C11 H11 119.64
N4 C12 C11 120.82(12)
N4 C12 C13 120.96(12)
C11 C12 C13 118.18(11)
C12 C13 C14 121.08(12)
C12 C13 H13 119.46
C14 C13 H13 119.46
C9 C14 C13 120.80(12)
C9 C14 H14 119.6
C13 C14 H14 119.6
O3 C15 O4 122.60(11)
O3 C15 C9 120.04(11)
O4 C15 C9 117.35(11)
N1 H4N1 H4O4 171(5)
O4 H4O4 H4N1 165(5)

loop_
_geom_bond_atom_site_label_1
_geom_bond_atom_site_label_2
_geom_bond_distance
O1 C4 1.3462(14)
O1 C7 1.4400(14)
O2 C6 1.3411(14)
O2 C8 1.4405(15)
N1 C2 1.3525(16)
N1 C6 1.3483(16)
N1 H4N1 0.86(3)
N2 C2 1.3253(16)
N2 H2a 0.914(13)
N2 H2b 0.880(14)
N3 C2 1.3472(15)
N3 C4 1.3221(15)
C4 C5 1.3969(17)
C5 C6 1.3672(16)
C5 H5 0.93
C7 H7a 0.96
C7 H7b 0.96
C7 H7c 0.96
C8 H8a 0.96
C8 H8b 0.96
C8 H8c 0.96
O3 C15 1.2409(15)
O4 C15 1.2998(15)
O4 H4O4 0.89(3)
N4 C12 1.3786(17)
N4 H4a 0.918(15)
N4 H4b 0.886(15)
C9 C10 1.3940(17)
C9 C14 1.4026(17)
C9 C15 1.4821(16)
C10 C11 1.3799(17)
C10 H10 0.93
C11 C12 1.3973(19)
C11 H11 0.93
C12 C13 1.3980(18)
C13 C14 1.3751(17)
C13 H13 0.93
C14 H14 0.93
H2a H2b 1.559(19)
H7a H7b 1.5677
H7a H7c 1.5677
H7b H7c 1.5677
H8a H8b 1.5677
H8a H8c 1.5677
H8b H8c 1.5677
H4a H4b 1.56(2)

loop_
_geom_hbond_atom_site_label_D
_geom_hbond_atom_site_label_H
_geom_hbond_atom_site_label_A
_geom_hbond_site_symmetry_A
_geom_hbond_distance_DH
_geom_hbond_distance_HA
_geom_hbond_distance_DA
_geom_hbond_angle_DHA
_geom_hbond_publ_flag
N1 H4N1 O4 1_555 0.86(3) 1.78(3) 2.6459(14) 176(2) yes
O4 H4O4 N1 1_555 0.89(3) 1.77(3) 2.6459(14) 170(3) yes
N2 H2A O3 1_555 0.920(10) 1.908(13) 2.8163(14) 172.2(12) yes
N2 H2B O3 3_675 0.880(10) 2.036(13) 2.8544(14) 154.4(12) yes
N4 H4A O4 2_655 0.92(2) 2.269(15) 3.1625(15) 163.5(13) yes
C7 H7B O2 3_565 0.96 2.59 3.4571(15) 150 yes
N4 H4b Cg1 2_755 0.89(2) 2.724(15) 3.5472(14) 154.7(12) yes

_cod_database_fobs_code 2241611
